data_7209529
loop_
_publ_author_name
'Zhao, Xiao-Qing'
'Liu, Xu-Hui'
'Li, Ji-Jing'
'Zhao, Bin'

_publ_section_title
;
 Syntheses, structures, photoluminescence and magnetic properties of
 four-connected lanthanide--tricarboxylate coordination polymers
;
_journal_issue 17
_journal_name_full CrystEngComm
_journal_page_first 3308
_journal_paper_doi 10.1039/c2ce26695d
_journal_volume 15
_journal_year 2013
_chemical_formula_sum 'C10 H11 Nd O10'
_chemical_formula_weight 435.43
_chemical_name_systematic
;
?
;
_space_group_IT_number 9
_symmetry_cell_setting monoclinic
_symmetry_space_group_name_Hall 'C -2yc'
_symmetry_space_group_name_H-M 'C 1 c 1'
_atom_sites_solution_hydrogens geom
_atom_sites_solution_primary direct
_atom_sites_solution_secondary difmap
_audit_creation_method SHELXL-97
_cell_angle_alpha 90.00
_cell_angle_beta 106.03(3)
_cell_angle_gamma 90.00
_cell_formula_units_Z 4
_cell_length_a 19.808(4)
_cell_length_b 9.989(2)
_cell_length_c 6.9059(14)
_cell_measurement_reflns_used 1085
_cell_measurement_temperature 150(2)
_cell_measurement_theta_max 28.7933
_cell_measurement_theta_min 2.5105
_cell_volume 1313.3(5)
_computing_cell_refinement
;
CrysAlisPro, Oxford Diffraction Ltd.,
Version 1.171.33.48 (release 15-09-2009 CrysAlis171 .NET)
(compiled Sep 15 2009,11:49:04)
;
_computing_data_collection
;
CrysAlisPro, Oxford Diffraction Ltd.,
Version 1.171.33.48 (release 15-09-2009 CrysAlis171 .NET)
(compiled Sep 15 2009,11:49:04)
;
_computing_data_reduction
;
CrysAlisPro, Oxford Diffraction Ltd.,
Version 1.171.33.48 (release 15-09-2009 CrysAlis171 .NET)
(compiled Sep 15 2009,11:49:04)
;
_computing_molecular_graphics 'Bruker SHELXTL'
_computing_publication_material 'Bruker SHELXTL'
_computing_structure_refinement 'SHELXL-97 (Sheldrick, 1997)'
_computing_structure_solution 'SHELXS-97 (Sheldrick, 1990)'
_diffrn_ambient_temperature 150(2)
_diffrn_detector_area_resol_mean 16.2116
_diffrn_measured_fraction_theta_full 0.998
_diffrn_measured_fraction_theta_max 0.998
_diffrn_measurement_device_type 'SuperNova, Single source at offset), Eos'
_diffrn_measurement_method '\w scans'
_diffrn_radiation_monochromator graphite
_diffrn_radiation_source 'fine-focus sealed tube'
_diffrn_radiation_type MoK\a
_diffrn_radiation_wavelength 0.71073
_diffrn_reflns_av_R_equivalents 0.0244
_diffrn_reflns_av_sigmaI/netI 0.0328
_diffrn_reflns_limit_h_max 23
_diffrn_reflns_limit_h_min -23
_diffrn_reflns_limit_k_max 11
_diffrn_reflns_limit_k_min -9
_diffrn_reflns_limit_l_max 8
_diffrn_reflns_limit_l_min -7
_diffrn_reflns_number 3953
_diffrn_reflns_theta_full 25.00
_diffrn_reflns_theta_max 25.00
_diffrn_reflns_theta_min 3.59
_diffrn_standards_number 3908
_exptl_absorpt_coefficient_mu 4.004
_exptl_absorpt_correction_T_max 0.8562
_exptl_absorpt_correction_T_min 0.7669
_exptl_absorpt_correction_type multi-scan
_exptl_absorpt_process_details
;
CrysAlisPro, Oxford Diffraction Ltd.,
Version 1.171.33.48 (release 15-09-2009 CrysAlis171 .NET)
(compiled Sep 15 2009,11:49:04)
Empirical absorption correction using spherical harmonics,
implemented in SCALE3 ABSPACK scaling algorithm.
;
_exptl_crystal_colour colourless
_exptl_crystal_density_diffrn 2.202
_exptl_crystal_density_method 'not measured'
_exptl_crystal_description purple
_exptl_crystal_F_000 844
_exptl_crystal_size_max 0.07
_exptl_crystal_size_mid 0.05
_exptl_crystal_size_min 0.04
_refine_diff_density_max 0.579
_refine_diff_density_min -0.459
_refine_diff_density_rms 0.093
_refine_ls_abs_structure_details 'Flack H D (1983), Acta Cryst. A39, 876-881'
_refine_ls_abs_structure_Flack 0.026(17)
_refine_ls_extinction_method none
_refine_ls_goodness_of_fit_ref 1.034
_refine_ls_hydrogen_treatment constr
_refine_ls_matrix_type full
_refine_ls_number_parameters 190
_refine_ls_number_reflns 2026
_refine_ls_number_restraints 14
_refine_ls_restrained_S_all 1.033
_refine_ls_R_factor_all 0.0215
_refine_ls_R_factor_gt 0.0204
_refine_ls_shift/su_max 0.000
_refine_ls_shift/su_mean 0.000
_refine_ls_structure_factor_coef Fsqd
_refine_ls_weighting_details 'calc w=1/[\s^2^(Fo^2^)+(0.0267P)^2^+0.0000P] where P=(Fo^2^+2Fc^2^)/3'
_refine_ls_weighting_scheme calc
_refine_ls_wR_factor_gt 0.0480
_refine_ls_wR_factor_ref 0.0484
_reflns_number_gt 1962
_reflns_number_total 2026
_reflns_threshold_expression >2sigma(I)
_cod_data_source_file c2ce26695d.txt
_cod_data_source_block 5
_cod_original_sg_symbol_H-M Cc
_cod_database_code 7209529

loop_
_symmetry_equiv_pos_as_xyz
'x, y, z'
'x, -y, z+1/2'
'x+1/2, y+1/2, z'
'x+1/2, -y+1/2, z+1/2'

loop_
_atom_site_label
_atom_site_type_symbol
_atom_site_fract_x
_atom_site_fract_y
_atom_site_fract_z
_atom_site_U_iso_or_equiv
_atom_site_adp_type
_atom_site_occupancy
_atom_site_symmetry_multiplicity
_atom_site_calc_flag
_atom_site_refinement_flags
Nd1 Nd 0.85190(4) 0.760395(18) 0.55764(8) 0.00677(8) Uani 1 1 d .
C1 C 0.6788(3) 0.6582(5) 0.5742(8) 0.0093(11) Uani 1 1 d .
C2 C 0.6988(2) 0.5242(5) 0.5960(8) 0.0091(11) Uani 1 1 d .
C3 C 0.6469(2) 0.4277(5) 0.5220(7) 0.0073(10) Uani 1 1 d U
H3 H 0.6586 0.3375 0.5403 0.009 Uiso 1 1 calc R
C4 C 0.5785(2) 0.4628(5) 0.4221(8) 0.0102(11) Uani 1 1 d .
H4 H 0.5453 0.3975 0.3668 0.012 Uiso 1 1 calc R
C5 C 0.5602(2) 0.5977(5) 0.4058(8) 0.0078(10) Uani 1 1 d .
C6 C 0.6101(2) 0.6963(5) 0.4814(8) 0.0084(11) Uani 1 1 d .
H6 H 0.5976 0.7863 0.4700 0.010 Uiso 1 1 calc R
C7 C 0.7100(2) 0.8767(4) 0.7215(8) 0.0097(11) Uani 1 1 d .
H7A H 0.6813 0.8603 0.8124 0.012 Uiso 1 1 calc R
H7B H 0.6832 0.9306 0.6097 0.012 Uiso 1 1 calc R
C8 C 0.7774(3) 0.9481(5) 0.8310(8) 0.0121(11) Uani 1 1 d .
C9 C 0.7726(3) 0.4768(5) 0.7020(7) 0.0084(11) Uani 1 1 d .
C10 C 0.4868(3) 0.6423(5) 0.2978(8) 0.0095(11) Uani 1 1 d .
O1 O 0.7305(2) 0.7524(3) 0.6497(6) 0.0127(9) Uani 1 1 d .
O2 O 0.83468(18) 0.8893(4) 0.8435(6) 0.0142(9) Uani 1 1 d .
O3 O 0.77042(19) 1.0594(4) 0.8998(6) 0.0119(9) Uani 1 1 d U
O4 O 0.82439(18) 0.5558(3) 0.7154(5) 0.0131(8) Uani 1 1 d .
O5 O 0.77921(18) 0.3615(3) 0.7743(5) 0.0112(8) Uani 1 1 d .
O6 O 0.44885(18) 0.5676(4) 0.1635(6) 0.0107(9) Uani 1 1 d .
O7 O 0.4650(2) 0.7533(3) 0.3402(6) 0.0130(9) Uani 1 1 d .
O8 O 0.89379(19) 0.8277(4) 0.2608(6) 0.0146(9) Uani 1 1 d .
H8A H 0.8707 0.8080 0.1418 0.018 Uiso 1 1 d R
H8B H 0.9123 0.9045 0.2672 0.018 Uiso 1 1 d R
O9 O 0.92993(18) 0.5811(3) 0.4837(6) 0.0130(8) Uani 1 1 d .
H9A H 0.8966 0.5337 0.4033 0.016 Uiso 1 1 d R
H9B H 0.9623 0.5284 0.5551 0.016 Uiso 1 1 d R
O10 O 1.0151(2) 0.3913(4) 0.7139(6) 0.0224(9) Uani 1 1 d .

loop_
_atom_site_aniso_label
_atom_site_aniso_U_11
_atom_site_aniso_U_22
_atom_site_aniso_U_33
_atom_site_aniso_U_23
_atom_site_aniso_U_13
_atom_site_aniso_U_12
Nd1 0.00572(12) 0.00542(12) 0.00773(13) -0.0001(2) -0.00052(9) -0.0005(2)
C1 0.011(2) 0.006(2) 0.009(3) -0.0004(19) 0.000(2) -0.0019(19)
C2 0.006(2) 0.014(3) 0.008(3) 0.004(2) 0.003(2) 0.003(2)
C3 0.0082(13) 0.0069(13) 0.0071(13) 0.0002(9) 0.0027(9) -0.0004(9)
C4 0.016(3) 0.005(2) 0.008(3) -0.0015(19) 0.000(2) -0.0029(19)
C5 0.008(2) 0.009(2) 0.008(3) 0.0004(19) 0.006(2) 0.0014(19)
C6 0.004(2) 0.010(3) 0.009(3) -0.001(2) -0.001(2) 0.002(2)
C7 0.011(3) 0.006(3) 0.012(3) -0.004(2) 0.002(2) -0.0010(19)
C8 0.016(3) 0.009(3) 0.011(3) 0.002(2) 0.003(2) 0.003(2)
C9 0.010(3) 0.006(3) 0.006(3) -0.001(2) -0.003(2) 0.001(2)
C10 0.010(2) 0.005(3) 0.015(3) -0.001(2) 0.006(2) -0.004(2)
O1 0.009(2) 0.010(2) 0.018(2) -0.0036(13) 0.0030(18) -0.0027(13)
O2 0.0124(19) 0.013(2) 0.016(2) -0.0009(16) 0.0015(17) 0.0009(15)
O3 0.0120(12) 0.0113(12) 0.0123(12) -0.0019(9) 0.0033(9) -0.0022(9)
O4 0.0100(19) 0.0105(18) 0.017(2) 0.0058(15) 0.0003(16) -0.0006(15)
O5 0.0105(17) 0.0049(18) 0.015(2) 0.0019(14) -0.0018(16) 0.0002(13)
O6 0.0091(18) 0.011(2) 0.011(2) 0.0014(16) 0.0013(16) -0.0014(15)
O7 0.0086(19) 0.013(2) 0.016(2) -0.0010(13) 0.0004(17) 0.0016(13)
O8 0.017(2) 0.010(2) 0.013(2) 0.0003(16) -0.0035(16) -0.0060(16)
O9 0.0087(18) 0.012(2) 0.015(2) -0.0019(15) -0.0025(16) 0.0031(14)
O10 0.026(2) 0.020(2) 0.021(2) -0.0017(16) 0.0051(19) 0.0077(17)

loop_
_atom_type_symbol
_atom_type_description
_atom_type_scat_dispersion_real
_atom_type_scat_dispersion_imag
_atom_type_scat_source
C C 0.0033 0.0016 'International Tables Vol C Tables 4.2.6.8 and 6.1.1.4'
H H 0.0000 0.0000 'International Tables Vol C Tables 4.2.6.8 and 6.1.1.4'
Nd Nd -0.1943 3.0179 'International Tables Vol C Tables 4.2.6.8 and 6.1.1.4'
O O 0.0106 0.0060 'International Tables Vol C Tables 4.2.6.8 and 6.1.1.4'

loop_
_geom_angle_atom_site_label_1
_geom_angle_atom_site_label_2
_geom_angle_atom_site_label_3
_geom_angle
_geom_angle_site_symmetry_1
_geom_angle_site_symmetry_3
O5 Nd1 O4 77.49(12) 2_564 .
O5 Nd1 O2 136.97(12) 2_564 .
O4 Nd1 O2 88.99(12) . .
O5 Nd1 O3 80.71(13) 2_564 2_574
O4 Nd1 O3 127.47(12) . 2_574
O2 Nd1 O3 75.71(13) . 2_574
O5 Nd1 O8 74.36(12) 2_564 .
O4 Nd1 O8 138.84(13) . .
O2 Nd1 O8 131.84(14) . .
O3 Nd1 O8 76.49(13) 2_574 .
O5 Nd1 O9 74.81(12) 2_564 .
O4 Nd1 O9 73.75(12) . .
O2 Nd1 O9 140.12(13) . .
O3 Nd1 O9 142.86(14) 2_574 .
O8 Nd1 O9 70.31(13) . .
O5 Nd1 O6 144.30(13) 2_564 4_565
O4 Nd1 O6 133.09(13) . 4_565
O2 Nd1 O6 71.02(13) . 4_565
O3 Nd1 O6 89.07(10) 2_574 4_565
O8 Nd1 O6 70.00(12) . 4_565
O9 Nd1 O6 94.74(12) . 4_565
O5 Nd1 O7 143.02(11) 2_564 4_565
O4 Nd1 O7 82.54(11) . 4_565
O2 Nd1 O7 72.50(12) . 4_565
O3 Nd1 O7 135.40(12) 2_574 4_565
O8 Nd1 O7 102.85(13) . 4_565
O9 Nd1 O7 69.83(12) . 4_565
O6 Nd1 O7 51.36(11) 4_565 4_565
O5 Nd1 O1 78.57(13) 2_564 .
O4 Nd1 O1 62.61(11) . .
O2 Nd1 O1 59.16(12) . .
O3 Nd1 O1 66.51(12) 2_574 .
O8 Nd1 O1 136.96(12) . .
O9 Nd1 O1 132.65(10) . .
O6 Nd1 O1 128.11(12) 4_565 .
O7 Nd1 O1 118.71(13) 4_565 .
O5 Nd1 C10 151.99(14) 2_564 4_565
O4 Nd1 C10 107.99(13) . 4_565
O2 Nd1 C10 71.04(13) . 4_565
O3 Nd1 C10 113.36(13) 2_574 4_565
O8 Nd1 C10 85.24(14) . 4_565
O9 Nd1 C10 80.40(13) . 4_565
O6 Nd1 C10 25.83(12) 4_565 4_565
O7 Nd1 C10 25.60(12) 4_565 4_565
O1 Nd1 C10 128.82(14) . 4_565
O1 C1 C6 121.2(4) . .
O1 C1 C2 117.1(4) . .
C6 C1 C2 121.7(4) . .
C1 C2 C3 117.7(4) . .
C1 C2 C9 124.0(4) . .
C3 C2 C9 118.3(4) . .
C4 C3 C2 121.7(4) . .
C4 C3 H3 119.1 . .
C2 C3 H3 119.1 . .
C3 C4 C5 118.8(4) . .
C3 C4 H4 120.6 . .
C5 C4 H4 120.6 . .
C6 C5 C4 120.9(4) . .
C6 C5 C10 117.7(4) . .
C4 C5 C10 121.3(4) . .
C1 C6 C5 118.9(4) . .
C1 C6 H6 120.5 . .
C5 C6 H6 120.5 . .
O1 C7 C8 106.5(4) . .
O1 C7 H7A 110.4 . .
C8 C7 H7A 110.4 . .
O1 C7 H7B 110.4 . .
C8 C7 H7B 110.4 . .
H7A C7 H7B 108.6 . .
O3 C8 O2 126.1(5) . .
O3 C8 C7 116.0(4) . .
O2 C8 C7 117.9(4) . .
O5 C9 O4 123.2(4) . .
O5 C9 C2 117.5(4) . .
O4 C9 C2 119.3(4) . .
O7 C10 O6 121.4(4) . .
O7 C10 C5 119.6(4) . .
O6 C10 C5 119.1(4) . .
O7 C10 Nd1 60.9(3) . 4_464
O6 C10 Nd1 60.7(2) . 4_464
C5 C10 Nd1 173.9(4) . 4_464
C1 O1 C7 117.9(4) . .
C1 O1 Nd1 123.8(3) . .
C7 O1 Nd1 114.7(3) . .
C8 O2 Nd1 120.7(3) . .
C8 O3 Nd1 134.5(3) . 2_575
C9 O4 Nd1 139.2(3) . .
C9 O5 Nd1 139.7(3) . 2_565
C10 O6 Nd1 93.5(3) . 4_464
C10 O7 Nd1 93.5(3) . 4_464
Nd1 O8 H8A 121.3 . .
Nd1 O8 H8B 115.9 . .
H8A O8 H8B 111.9 . .
Nd1 O9 H9A 96.7 . .
Nd1 O9 H9B 135.7 . .
H9A O9 H9B 109.9 . .

loop_
_geom_bond_atom_site_label_1
_geom_bond_atom_site_label_2
_geom_bond_distance
_geom_bond_site_symmetry_2
Nd1 O5 2.414(3) 2_564
Nd1 O4 2.447(3) .
Nd1 O2 2.459(4) .
Nd1 O3 2.462(4) 2_574
Nd1 O8 2.507(4) .
Nd1 O9 2.508(4) .
Nd1 O6 2.530(4) 4_565
Nd1 O7 2.535(4) 4_565
Nd1 O1 2.652(4) .
Nd1 C10 2.896(5) 4_565
C1 O1 1.382(6) .
C1 C6 1.389(7) .
C1 C2 1.392(7) .
C2 C3 1.399(6) .
C2 C9 1.519(6) .
C3 C4 1.385(6) .
C3 H3 0.9300 .
C4 C5 1.392(6) .
C4 H4 0.9300 .
C5 C6 1.390(6) .
C5 C10 1.508(6) .
C6 H6 0.9300 .
C7 O1 1.437(5) .
C7 C8 1.518(6) .
C7 H7A 0.9700 .
C7 H7B 0.9700 .
C8 O3 1.232(6) .
C8 O2 1.259(6) .
C9 O5 1.248(6) .
C9 O4 1.277(6) .
C10 O7 1.254(6) .
C10 O6 1.264(6) .
C10 Nd1 2.896(5) 4_464
O3 Nd1 2.462(4) 2_575
O5 Nd1 2.414(3) 2_565
O6 Nd1 2.530(4) 4_464
O7 Nd1 2.535(4) 4_464
O8 H8A 0.8459 .
O8 H8B 0.8459 .
O9 H9A 0.8751 .
O9 H9B 0.8698 .

loop_
_geom_torsion_atom_site_label_1
_geom_torsion_atom_site_label_2
_geom_torsion_atom_site_label_3
_geom_torsion_atom_site_label_4
_geom_torsion
_geom_torsion_site_symmetry_1
_geom_torsion_site_symmetry_4
O1 C1 C2 C3 179.4(5) . .
C6 C1 C2 C3 -0.4(8) . .
O1 C1 C2 C9 1.8(8) . .
C6 C1 C2 C9 -178.0(5) . .
C1 C2 C3 C4 2.8(8) . .
C9 C2 C3 C4 -179.4(5) . .
C2 C3 C4 C5 -3.8(8) . .
C3 C4 C5 C6 2.4(8) . .
C3 C4 C5 C10 179.6(5) . .
O1 C1 C6 C5 179.2(5) . .
C2 C1 C6 C5 -1.0(8) . .
C4 C5 C6 C1 0.0(8) . .
C10 C5 C6 C1 -177.3(5) . .
O1 C7 C8 O3 178.3(5) . .
O1 C7 C8 O2 -1.8(6) . .
C1 C2 C9 O5 155.3(5) . .
C3 C2 C9 O5 -22.3(7) . .
C1 C2 C9 O4 -23.9(8) . .
C3 C2 C9 O4 158.5(5) . .
C6 C5 C10 O7 -26.6(7) . .
C4 C5 C10 O7 156.2(5) . .
C6 C5 C10 O6 152.3(5) . .
C4 C5 C10 O6 -25.0(7) . .
C6 C5 C10 Nd1 66(3) . 4_464
C4 C5 C10 Nd1 -111(3) . 4_464
C6 C1 O1 C7 30.1(7) . .
C2 C1 O1 C7 -149.7(5) . .
C6 C1 O1 Nd1 -127.4(4) . .
C2 C1 O1 Nd1 52.8(6) . .
C8 C7 O1 C1 169.3(4) . .
C8 C7 O1 Nd1 -31.3(5) . .
O5 Nd1 O1 C1 22.5(3) 2_564 .
O4 Nd1 O1 C1 -59.2(3) . .
O2 Nd1 O1 C1 -165.9(4) . .
O3 Nd1 O1 C1 107.2(4) 2_574 .
O8 Nd1 O1 C1 74.2(4) . .
O9 Nd1 O1 C1 -34.2(4) . .
O6 Nd1 O1 C1 175.9(3) 4_565 .
O7 Nd1 O1 C1 -122.5(3) 4_565 .
C10 Nd1 O1 C1 -150.9(3) 4_565 .
O5 Nd1 O1 C7 -135.6(3) 2_564 .
O4 Nd1 O1 C7 142.7(4) . .
O2 Nd1 O1 C7 36.0(3) . .
O3 Nd1 O1 C7 -50.9(3) 2_574 .
O8 Nd1 O1 C7 -83.9(4) . .
O9 Nd1 O1 C7 167.7(3) . .
O6 Nd1 O1 C7 17.8(4) 4_565 .
O7 Nd1 O1 C7 79.5(3) 4_565 .
C10 Nd1 O1 C7 51.0(4) 4_565 .
O3 C8 O2 Nd1 -140.6(5) . .
C7 C8 O2 Nd1 39.5(6) . .
O5 Nd1 O2 C8 -27.8(5) 2_564 .
O4 Nd1 O2 C8 -98.1(4) . .
O3 Nd1 O2 C8 31.1(4) 2_574 .
O8 Nd1 O2 C8 87.6(4) . .
O9 Nd1 O2 C8 -160.9(3) . .
O6 Nd1 O2 C8 125.1(4) 4_565 .
O7 Nd1 O2 C8 179.4(4) 4_565 .
O1 Nd1 O2 C8 -39.8(4) . .
C10 Nd1 O2 C8 152.4(4) 4_565 .
O2 C8 O3 Nd1 7.8(9) . 2_575
C7 C8 O3 Nd1 -172.2(3) . 2_575
O5 C9 O4 Nd1 162.9(4) . .
C2 C9 O4 Nd1 -17.9(8) . .
O5 Nd1 O4 C9 -39.3(5) 2_564 .
O2 Nd1 O4 C9 99.5(5) . .
O3 Nd1 O4 C9 28.5(6) 2_574 .
O8 Nd1 O4 C9 -87.0(5) . .
O9 Nd1 O4 C9 -116.9(5) . .
O6 Nd1 O4 C9 162.0(5) 4_565 .
O7 Nd1 O4 C9 172.0(5) 4_565 .
O1 Nd1 O4 C9 44.2(5) . .
C10 Nd1 O4 C9 169.2(5) 4_565 .
O4 C9 O5 Nd1 33.2(9) . 2_565
C2 C9 O5 Nd1 -145.9(4) . 2_565
O7 C10 O6 Nd1 5.8(5) . 4_464
C5 C10 O6 Nd1 -173.0(4) . 4_464
O6 C10 O7 Nd1 -5.8(5) . 4_464
C5 C10 O7 Nd1 173.0(4) . 4_464
